data_4104024
loop_
_publ_author_name
'Leigh, David A.'
'Lusby, Paul J.'
'McBurney, Roy T.'
'Morelli, Alessandra'
'Slawin, Alexandra M. Z.'
'Thomson, Andrew R.'
'Walker, D. Barney'

_publ_section_title
;
 Getting Harder: Cobalt(III)-Template Synthesis of Catenanes and Rotaxanes
;
_journal_coden_ASTM JACSAT
_journal_issue 10
_journal_name_full 'Journal of the American Chemical Society'
_journal_page_first 3762
_journal_page_last 3771
_journal_paper_doi 10.1021/ja809627j
_journal_volume 131
_journal_year 2009
_chemical_formula_moiety 'C62 H70 Co N6 O8,C6 H16 N'
_chemical_formula_sum 'C68 H86 Co N7 O8'
_chemical_formula_weight 1188.37
_space_group_IT_number 14
_symmetry_cell_setting monoclinic
_symmetry_space_group_name_Hall '-P 2ybc'
_symmetry_space_group_name_H-M 'P 1 21/c 1'
_atom_sites_solution_hydrogens geom
_atom_sites_solution_primary direct
_atom_sites_solution_secondary difmap
_audit_creation_method SHELXL-97
_cell_angle_alpha 90.00
_cell_angle_beta 100.176(2)
_cell_angle_gamma 90.00
_cell_formula_units_Z 4
_cell_length_a 15.4921(6)
_cell_length_b 19.1721(8)
_cell_length_c 21.3192(9)
_cell_measurement_reflns_used 17258
_cell_measurement_temperature 93(2)
_cell_measurement_theta_max 28.02
_cell_measurement_theta_min 1.08
_cell_volume 6232.5(4)
_computing_cell_refinement 'CrystalClear (Rigaku Corp., 2004)'
_computing_data_collection 'CrystalClear (Rigaku Corp., 2004)'
_computing_data_reduction 'CrystalClear (Rigaku Corp., 2004)'
_computing_molecular_graphics 'Bruker SHELXTL'
_computing_publication_material 'Bruker SHELXTL'
_computing_structure_refinement 'SHELXL-97 (Sheldrick, 1997)'
_computing_structure_solution 'SHELXS-97 (Sheldrick, 1990)'
_diffrn_ambient_temperature 93(2)
_diffrn_measured_fraction_theta_full 0.992
_diffrn_measured_fraction_theta_max 0.991
_diffrn_measurement_device_type CCD
_diffrn_measurement_method '\w scans'
_diffrn_radiation_monochromator confocal
_diffrn_radiation_source 'rotating anode'
_diffrn_radiation_type MoK\a
_diffrn_radiation_wavelength 0.71073
_diffrn_reflns_av_R_equivalents 0.0317
_diffrn_reflns_av_sigmaI/netI 0.0167
_diffrn_reflns_limit_h_max 18
_diffrn_reflns_limit_h_min -17
_diffrn_reflns_limit_k_max 22
_diffrn_reflns_limit_k_min -23
_diffrn_reflns_limit_l_max 25
_diffrn_reflns_limit_l_min -25
_diffrn_reflns_number 57765
_diffrn_reflns_theta_full 25.00
_diffrn_reflns_theta_max 25.35
_diffrn_reflns_theta_min 1.71
_exptl_absorpt_coefficient_mu 0.336
_exptl_absorpt_correction_T_max 1.0000
_exptl_absorpt_correction_T_min 0.9433
_exptl_absorpt_correction_type multi-scan
_exptl_absorpt_process_details 'Jacobson, R. (1998) Private communication'
_exptl_crystal_colour yellow
_exptl_crystal_density_diffrn 1.266
_exptl_crystal_density_method 'not measured'
_exptl_crystal_description platelet
_exptl_crystal_F_000 2536
_exptl_crystal_size_max 0.200
_exptl_crystal_size_mid 0.100
_exptl_crystal_size_min 0.030
_refine_diff_density_max 2.419
_refine_diff_density_min -0.941
_refine_diff_density_rms 0.074
_refine_ls_extinction_method none
_refine_ls_goodness_of_fit_ref 1.033
_refine_ls_hydrogen_treatment mixed
_refine_ls_matrix_type full
_refine_ls_number_parameters 762
_refine_ls_number_reflns 11312
_refine_ls_number_restraints 23
_refine_ls_restrained_S_all 1.049
_refine_ls_R_factor_all 0.0711
_refine_ls_R_factor_gt 0.0666
_refine_ls_shift/su_max 0.002
_refine_ls_shift/su_mean 0.000
_refine_ls_structure_factor_coef Fsqd
_refine_ls_weighting_details 'calc w=1/[\s^2^(Fo^2^)+(0.0924P)^2^+11.7397P] where P=(Fo^2^+2Fc^2^)/3'
_refine_ls_weighting_scheme calc
_refine_ls_wR_factor_gt 0.1759
_refine_ls_wR_factor_ref 0.1807
_reflns_number_gt 10412
_reflns_number_total 11312
_reflns_threshold_expression >2sigma(I)
_cod_data_source_file ja809627j_si_002.cif
_cod_data_source_block dled175
_cod_depositor_comments
;
 Updated bibliographic information.

 Antanas Vaitkus,
 2019-10-09
;
_cod_database_code 4104024

loop_
_symmetry_equiv_pos_as_xyz
'x, y, z'
'-x, y+1/2, -z+1/2'
'-x, -y, -z'
'x, -y-1/2, z-1/2'

loop_
_atom_site_label
_atom_site_type_symbol
_atom_site_fract_x
_atom_site_fract_y
_atom_site_fract_z
_atom_site_U_iso_or_equiv
_atom_site_adp_type
_atom_site_occupancy
_atom_site_symmetry_multiplicity
_atom_site_calc_flag
_atom_site_refinement_flags
Co1 Co 0.53456(2) 0.220526(18) 0.522336(16) 0.02163(13) Uani 1 1 d .
C1 C 0.5733(2) 0.35141(14) 0.60590(14) 0.0291(6) Uani 1 1 d .
H1A H 0.5390 0.3924 0.6155 0.035 Uiso 1 1 calc R
H1B H 0.6068 0.3659 0.5726 0.035 Uiso 1 1 calc R
N2 N 0.51106(16) 0.29704(12) 0.57864(11) 0.0254(5) Uani 1 1 d .
C3 C 0.4260(2) 0.31174(14) 0.57709(13) 0.0278(6) Uani 1 1 d .
O3 O 0.39322(14) 0.35702(11) 0.60754(10) 0.0353(5) Uani 1 1 d .
C4 C 0.3683(2) 0.26677(14) 0.52953(13) 0.0274(6) Uani 1 1 d .
N5 N 0.41376(16) 0.22435(11) 0.49754(11) 0.0235(5) Uani 1 1 d .
C6 C 0.37515(19) 0.18134(14) 0.45144(12) 0.0267(6) Uani 1 1 d .
C7 C 0.2847(2) 0.18084(16) 0.43437(15) 0.0343(7) Uani 1 1 d .
H7A H 0.2565 0.1512 0.4013 0.041 Uiso 1 1 calc R
C8 C 0.2365(2) 0.22452(17) 0.46664(17) 0.0394(8) Uani 1 1 d .
H8A H 0.1743 0.2247 0.4558 0.047 Uiso 1 1 calc R
C9 C 0.2781(2) 0.26837(16) 0.51503(16) 0.0362(7) Uani 1 1 d .
H9A H 0.2451 0.2984 0.5373 0.043 Uiso 1 1 calc R
C10 C 0.4409(2) 0.13972(14) 0.42285(13) 0.0277(6) Uani 1 1 d .
O10 O 0.41580(15) 0.10284(12) 0.37469(10) 0.0370(5) Uani 1 1 d .
N11 N 0.52261(16) 0.15021(12) 0.45384(10) 0.0252(5) Uani 1 1 d .
C12 C 0.5932(2) 0.12416(16) 0.42268(14) 0.0318(6) Uani 1 1 d .
H12A H 0.6215 0.1645 0.4055 0.038 Uiso 1 1 calc R
H12B H 0.5669 0.0948 0.3861 0.038 Uiso 1 1 calc R
C13 C 0.6627(2) 0.08251(14) 0.46445(13) 0.0285(6) Uani 1 1 d .
C14 C 0.7482(2) 0.08380(16) 0.45316(15) 0.0344(7) Uani 1 1 d .
H14A H 0.7624 0.1131 0.4205 0.041 Uiso 1 1 calc R
C15 C 0.8138(2) 0.04301(18) 0.48872(16) 0.0396(7) Uani 1 1 d .
H15A H 0.8718 0.0439 0.4798 0.047 Uiso 1 1 calc R
C16 C 0.7936(2) 0.00109(16) 0.53734(15) 0.0343(7) Uani 1 1 d .
C17 C 0.7085(2) -0.00004(15) 0.54982(14) 0.0299(6) Uani 1 1 d .
H17A H 0.6948 -0.0277 0.5837 0.036 Uiso 1 1 calc R
C18 C 0.64410(19) 0.03912(14) 0.51296(13) 0.0273(6) Uani 1 1 d .
H18A H 0.5857 0.0365 0.5207 0.033 Uiso 1 1 calc R
O19 O 0.85280(15) -0.04088(14) 0.57584(12) 0.0462(6) Uani 1 1 d .
C20 C 0.9366(3) -0.0496(2) 0.5589(2) 0.0600(11) Uani 1 1 d .
H20A H 0.9664 -0.0040 0.5583 0.072 Uiso 1 1 calc R
H20B H 0.9309 -0.0709 0.5160 0.072 Uiso 1 1 calc R
C21 C 0.9881(3) -0.0967(2) 0.6083(2) 0.0609(11) Uani 1 1 d .
H21A H 1.0461 -0.1065 0.5968 0.073 Uiso 1 1 calc R
H21B H 0.9567 -0.1416 0.6091 0.073 Uiso 1 1 calc R
C22 C 1.0010(3) -0.0631(3) 0.6747(3) 0.0717(14) Uani 1 1 d .
H22A H 0.9433 -0.0470 0.6828 0.086 Uiso 1 1 calc R
H22B H 1.0226 -0.0992 0.7069 0.086 Uiso 1 1 calc R
C23 C 1.0631(3) -0.0031(3) 0.6835(3) 0.0813(15) Uani 1 1 d .
H23A H 1.0451 0.0311 0.6490 0.098 Uiso 1 1 calc R
H23B H 1.1225 -0.0199 0.6803 0.098 Uiso 1 1 calc R
C24 C 1.0662(3) 0.0324(3) 0.7467(3) 0.0799(15) Uani 1 1 d .
H24A H 1.1186 0.0628 0.7548 0.096 Uiso 1 1 calc R
H24B H 1.0733 -0.0036 0.7805 0.096 Uiso 1 1 calc R
C25 C 0.9864(4) 0.0758(3) 0.7519(3) 0.0863(16) Uani 1 1 d .
H25A H 0.9797 0.1119 0.7182 0.104 Uiso 1 1 calc R
H25B H 0.9341 0.0453 0.7432 0.104 Uiso 1 1 calc R
C26 C 0.9873(5) 0.1104(3) 0.8134(3) 0.0942(18) Uani 1 1 d .
H26A H 1.0413 0.1389 0.8237 0.113 Uiso 1 1 calc R
H26B H 0.9897 0.0744 0.8469 0.113 Uiso 1 1 calc R
C27 C 0.9074(4) 0.1576(3) 0.8151(3) 0.0877(16) Uani 1 1 d .
H27A H 0.9014 0.1902 0.7785 0.105 Uiso 1 1 calc R
H27B H 0.8541 0.1281 0.8092 0.105 Uiso 1 1 calc R
C28 C 0.9107(5) 0.1999(3) 0.8756(3) 0.100(2) Uani 1 1 d .
H28A H 0.9631 0.2304 0.8819 0.120 Uiso 1 1 calc R
H28B H 0.9154 0.1681 0.9126 0.120 Uiso 1 1 calc R
C29 C 0.8261(3) 0.2458(2) 0.87127(18) 0.0576(10) Uani 1 1 d .
H29A H 0.7732 0.2170 0.8569 0.069 Uiso 1 1 calc R
H29B H 0.8223 0.2654 0.9137 0.069 Uiso 1 1 calc R
O30 O 0.83106(18) 0.30093(15) 0.82668(13) 0.0563(7) Uani 1 1 d .
C31 C 0.7637(2) 0.30917(17) 0.77549(15) 0.0367(7) Uani 1 1 d .
C32 C 0.7831(2) 0.35161(18) 0.72715(16) 0.0409(8) Uani 1 1 d .
H32A H 0.8394 0.3725 0.7313 0.049 Uiso 1 1 calc R
C33 C 0.7217(2) 0.36380(17) 0.67323(15) 0.0365(7) Uani 1 1 d .
H33A H 0.7363 0.3932 0.6408 0.044 Uiso 1 1 calc R
C34 C 0.6385(2) 0.33391(15) 0.66535(13) 0.0284(6) Uani 1 1 d .
C35 C 0.6196(2) 0.29333(17) 0.71480(15) 0.0364(7) Uani 1 1 d .
H35A H 0.5626 0.2737 0.7113 0.044 Uiso 1 1 calc R
C36 C 0.6810(2) 0.28022(18) 0.76949(15) 0.0406(8) Uani 1 1 d .
H36A H 0.6661 0.2516 0.8024 0.049 Uiso 1 1 calc R
C41 C 0.5226(2) 0.30815(16) 0.40257(14) 0.0375(7) Uani 1 1 d .
H41A H 0.4994 0.2661 0.3783 0.045 Uiso 1 1 calc R
H41B H 0.5620 0.3322 0.3777 0.045 Uiso 1 1 calc R
N42 N 0.57440(18) 0.28585(12) 0.46324(11) 0.0300(5) Uani 1 1 d .
C43 C 0.6603(2) 0.29883(15) 0.47341(15) 0.0327(7) Uani 1 1 d .
O43 O 0.70278(17) 0.33656(12) 0.44199(12) 0.0463(6) Uani 1 1 d .
C44 C 0.7073(2) 0.25887(15) 0.53030(14) 0.0296(6) Uani 1 1 d .
N45 N 0.65323(16) 0.21732(11) 0.55546(11) 0.0240(5) Uani 1 1 d .
C46 C 0.68038(19) 0.17685(14) 0.60616(13) 0.0255(6) Uani 1 1 d .
C47 C 0.7678(2) 0.17556(16) 0.63388(15) 0.0332(7) Uani 1 1 d .
H47A H 0.7879 0.1467 0.6697 0.040 Uiso 1 1 calc R
C48 C 0.8257(2) 0.21771(17) 0.60787(18) 0.0400(8) Uani 1 1 d .
H48A H 0.8862 0.2176 0.6261 0.048 Uiso 1 1 calc R
C49 C 0.7958(2) 0.25984(17) 0.55573(17) 0.0386(7) Uani 1 1 d .
H49A H 0.8352 0.2886 0.5379 0.046 Uiso 1 1 calc R
C50 C 0.60751(18) 0.13417(14) 0.62472(12) 0.0240(6) Uani 1 1 d .
O50 O 0.62344(14) 0.09022(11) 0.66872(9) 0.0316(5) Uani 1 1 d .
N51 N 0.53123(15) 0.14787(11) 0.58697(10) 0.0221(5) Uani 1 1 d .
C52 C 0.45885(18) 0.10048(14) 0.59017(13) 0.0245(6) Uani 1 1 d .
H52A H 0.4828 0.0569 0.6113 0.029 Uiso 1 1 calc R
H52B H 0.4306 0.0883 0.5462 0.029 Uiso 1 1 calc R
C53 C 0.38939(18) 0.12873(14) 0.62530(12) 0.0242(6) Uani 1 1 d .
C54 C 0.40686(19) 0.18395(15) 0.66764(13) 0.0289(6) Uani 1 1 d .
H54A H 0.4640 0.2038 0.6752 0.035 Uiso 1 1 calc R
C55 C 0.3432(2) 0.21125(16) 0.69949(14) 0.0319(6) Uani 1 1 d .
H55A H 0.3561 0.2504 0.7269 0.038 Uiso 1 1 calc R
C56 C 0.2615(2) 0.18084(16) 0.69076(15) 0.0321(6) Uani 1 1 d .
C57 C 0.2427(2) 0.12460(17) 0.64888(16) 0.0378(7) Uani 1 1 d .
H57A H 0.1865 0.1033 0.6429 0.045 Uiso 1 1 calc R
C58 C 0.3061(2) 0.09980(16) 0.61607(15) 0.0327(6) Uani 1 1 d .
H58A H 0.2923 0.0624 0.5868 0.039 Uiso 1 1 calc R
O59 O 0.19476(15) 0.20182(12) 0.72174(12) 0.0413(5) Uani 1 1 d .
C60 C 0.2029(2) 0.26942(18) 0.75072(17) 0.0401(8) Uani 1 1 d .
H60A H 0.2135 0.3050 0.7193 0.048 Uiso 1 1 calc R
H60B H 0.2527 0.2701 0.7869 0.048 Uiso 1 1 calc R
C61 C 0.1183(2) 0.2847(2) 0.77393(18) 0.0468(9) Uani 1 1 d .
H61A H 0.1220 0.3322 0.7925 0.056 Uiso 1 1 calc R
H61B H 0.1124 0.2514 0.8085 0.056 Uiso 1 1 calc R
C62 C 0.0361(3) 0.2803(2) 0.7234(2) 0.0536(10) Uani 1 1 d .
H62A H 0.0302 0.2317 0.7076 0.064 Uiso 1 1 calc R
H62B H -0.0150 0.2902 0.7440 0.064 Uiso 1 1 calc R
C63 C 0.0309(3) 0.3280(2) 0.6665(2) 0.0573(10) Uani 1 1 d .
H63A H 0.0661 0.3703 0.6795 0.069 Uiso 1 1 calc R
H63B H -0.0308 0.3427 0.6527 0.069 Uiso 1 1 calc R
C64 C 0.0634(3) 0.2950(3) 0.6104(2) 0.0684(12) Uani 1 1 d .
H64A H 0.0309 0.2509 0.5994 0.082 Uiso 1 1 calc R
H64B H 0.1261 0.2830 0.6236 0.082 Uiso 1 1 calc R
C65 C 0.0535(3) 0.3406(3) 0.5504(2) 0.0641(11) Uani 1 1 d .
H65A H 0.0703 0.3127 0.5154 0.077 Uiso 1 1 calc R
H65B H -0.0090 0.3534 0.5377 0.077 Uiso 1 1 calc R
C66 C 0.1074(3) 0.4065(3) 0.5580(3) 0.0887(18) Uani 1 1 d D
H66A H 0.1688 0.3951 0.5771 0.106 Uiso 1 1 calc R
H66B H 0.0841 0.4387 0.5873 0.106 Uiso 1 1 calc R
C67 C 0.1057(5) 0.4429(4) 0.4935(3) 0.128(3) Uani 1 1 d DU
H67A H 0.0512 0.4698 0.4793 0.154 Uiso 1 1 calc R
H67B H 0.1165 0.4105 0.4596 0.154 Uiso 1 1 calc R
C68 C 0.1852(7) 0.4898(6) 0.5183(4) 0.208(5) Uani 1 1 d DU
H68A H 0.1677 0.5260 0.5466 0.249 Uiso 1 1 calc R
H68B H 0.2321 0.4612 0.5437 0.249 Uiso 1 1 calc R
C69 C 0.2201(4) 0.5241(3) 0.4653(2) 0.0798(15) Uani 1 1 d DU
H69A H 0.1814 0.5640 0.4505 0.096 Uiso 1 1 calc R
H69B H 0.2785 0.5435 0.4832 0.096 Uiso 1 1 calc R
O70 O 0.22929(18) 0.48377(14) 0.41101(13) 0.0540(7) Uani 1 1 d D
C71 C 0.3036(2) 0.44419(17) 0.41251(16) 0.0407(8) Uani 1 1 d .
C72 C 0.2991(3) 0.3931(2) 0.36523(17) 0.0486(9) Uani 1 1 d .
H72A H 0.2471 0.3879 0.3344 0.058 Uiso 1 1 calc R
C73 C 0.3697(3) 0.35040(18) 0.36330(16) 0.0450(8) Uani 1 1 d .
H73A H 0.3657 0.3161 0.3308 0.054 Uiso 1 1 calc R
C74 C 0.4467(2) 0.35595(15) 0.40758(14) 0.0358(7) Uani 1 1 d .
C75 C 0.4502(2) 0.40743(16) 0.45399(15) 0.0386(7) Uani 1 1 d .
H75A H 0.5024 0.4127 0.4846 0.046 Uiso 1 1 calc R
C76 C 0.3800(2) 0.45104(16) 0.45689(15) 0.0391(8) Uani 1 1 d .
H76A H 0.3841 0.4856 0.4892 0.047 Uiso 1 1 calc R
N80 N 0.59563(16) -0.01148(13) 0.75456(11) 0.0295(5) Uani 1 1 d D
H80N H 0.592(2) 0.0127(16) 0.7138(8) 0.035(9) Uiso 1 1 d D
C81 C 0.6742(2) -0.05915(17) 0.76146(15) 0.0347(7) Uani 1 1 d .
H81A H 0.6810 -0.0831 0.8032 0.042 Uiso 1 1 calc R
H81B H 0.6635 -0.0953 0.7278 0.042 Uiso 1 1 calc R
C82 C 0.7578(2) -0.0216(2) 0.7569(2) 0.0597(11) Uani 1 1 d .
H82A H 0.8063 -0.0551 0.7620 0.090 Uiso 1 1 calc R
H82B H 0.7694 0.0137 0.7905 0.090 Uiso 1 1 calc R
H82C H 0.7522 0.0010 0.7151 0.090 Uiso 1 1 calc R
C83 C 0.6056(3) 0.04660(16) 0.80326(16) 0.0414(8) Uani 1 1 d .
H83A H 0.6595 0.0733 0.8005 0.050 Uiso 1 1 calc R
H83B H 0.5551 0.0788 0.7930 0.050 Uiso 1 1 calc R
C84 C 0.6107(4) 0.02022(19) 0.87053(18) 0.0737(16) Uani 1 1 d .
H84A H 0.6172 0.0598 0.9001 0.111 Uiso 1 1 calc R
H84B H 0.6613 -0.0109 0.8814 0.111 Uiso 1 1 calc R
H84C H 0.5569 -0.0053 0.8738 0.111 Uiso 1 1 calc R
C85 C 0.5153(2) -0.05518(16) 0.75455(14) 0.0327(7) Uani 1 1 d .
H85A H 0.5220 -0.0810 0.7953 0.039 Uiso 1 1 calc R
H85B H 0.5111 -0.0899 0.7198 0.039 Uiso 1 1 calc R
C86 C 0.4307(2) -0.0142(2) 0.7461(2) 0.0537(10) Uani 1 1 d .
H86A H 0.3814 -0.0461 0.7466 0.081 Uiso 1 1 calc R
H86B H 0.4224 0.0106 0.7053 0.081 Uiso 1 1 calc R
H86C H 0.4333 0.0196 0.7809 0.081 Uiso 1 1 calc R

loop_
_atom_site_aniso_label
_atom_site_aniso_U_11
_atom_site_aniso_U_22
_atom_site_aniso_U_33
_atom_site_aniso_U_23
_atom_site_aniso_U_13
_atom_site_aniso_U_12
Co1 0.0301(2) 0.0169(2) 0.0176(2) 0.00013(13) 0.00337(15) -0.00077(13)
C1 0.0393(16) 0.0194(13) 0.0284(14) -0.0038(11) 0.0047(12) -0.0030(12)
N2 0.0331(13) 0.0194(11) 0.0226(11) -0.0029(9) 0.0023(9) 0.0001(9)
C3 0.0393(16) 0.0200(13) 0.0235(13) 0.0001(11) 0.0038(12) 0.0015(12)
O3 0.0433(12) 0.0272(11) 0.0358(11) -0.0082(9) 0.0075(10) 0.0059(9)
C4 0.0351(15) 0.0206(13) 0.0255(14) 0.0018(11) 0.0029(12) 0.0022(11)
N5 0.0309(12) 0.0183(11) 0.0203(11) 0.0023(8) 0.0023(9) 0.0007(9)
C6 0.0374(15) 0.0223(13) 0.0187(13) 0.0014(10) 0.0007(11) -0.0018(11)
C7 0.0399(17) 0.0280(15) 0.0309(15) 0.0002(12) -0.0050(13) -0.0020(13)
C8 0.0303(16) 0.0364(17) 0.0472(19) -0.0010(14) -0.0043(14) 0.0047(13)
C9 0.0369(17) 0.0299(16) 0.0405(17) -0.0025(13) 0.0029(14) 0.0077(13)
C10 0.0414(16) 0.0223(14) 0.0196(13) 0.0015(10) 0.0058(11) -0.0042(12)
O10 0.0487(13) 0.0391(12) 0.0244(10) -0.0125(9) 0.0094(9) -0.0121(10)
N11 0.0356(13) 0.0202(11) 0.0204(11) -0.0007(9) 0.0065(9) 0.0002(9)
C12 0.0441(17) 0.0295(15) 0.0233(14) -0.0032(11) 0.0103(12) 0.0034(13)
C13 0.0396(16) 0.0193(13) 0.0272(14) -0.0065(11) 0.0079(12) -0.0023(11)
C14 0.0396(17) 0.0309(16) 0.0347(16) 0.0026(12) 0.0118(13) -0.0069(13)
C15 0.0335(16) 0.0422(18) 0.0453(19) 0.0076(15) 0.0135(14) -0.0034(14)
C16 0.0335(16) 0.0323(16) 0.0379(16) 0.0045(13) 0.0087(13) 0.0002(13)
C17 0.0362(16) 0.0228(14) 0.0328(15) 0.0006(12) 0.0117(12) -0.0017(12)
C18 0.0339(15) 0.0200(13) 0.0301(14) -0.0068(11) 0.0116(12) -0.0035(11)
O19 0.0332(12) 0.0543(15) 0.0534(15) 0.0205(12) 0.0145(11) 0.0074(11)
C20 0.043(2) 0.071(3) 0.070(3) 0.024(2) 0.0227(19) 0.0146(19)
C21 0.042(2) 0.069(3) 0.075(3) 0.022(2) 0.019(2) 0.0119(19)
C22 0.037(2) 0.073(3) 0.098(4) 0.038(3) -0.008(2) -0.007(2)
C23 0.063(3) 0.083(4) 0.094(4) 0.021(3) 0.004(3) -0.018(3)
C24 0.059(3) 0.075(3) 0.103(4) -0.003(3) 0.007(3) -0.008(2)
C25 0.087(4) 0.069(3) 0.097(4) 0.002(3) 0.000(3) -0.008(3)
C26 0.111(5) 0.075(4) 0.093(4) 0.006(3) 0.010(4) 0.003(3)
C27 0.104(4) 0.078(4) 0.080(4) 0.000(3) 0.012(3) -0.011(3)
C28 0.141(6) 0.073(4) 0.079(4) 0.019(3) -0.002(4) -0.009(4)
C29 0.075(3) 0.058(2) 0.0375(19) 0.0141(18) 0.0041(18) 0.005(2)
O30 0.0568(16) 0.0610(17) 0.0433(14) 0.0166(13) -0.0129(12) -0.0134(13)
C31 0.0423(18) 0.0347(17) 0.0304(16) -0.0008(13) -0.0011(13) -0.0048(14)
C32 0.0363(17) 0.0440(19) 0.0405(18) 0.0038(15) 0.0012(14) -0.0119(14)
C33 0.0412(17) 0.0337(16) 0.0344(16) 0.0055(13) 0.0057(13) -0.0062(13)
C34 0.0374(16) 0.0221(14) 0.0257(14) -0.0078(11) 0.0056(12) -0.0015(12)
C35 0.0404(17) 0.0377(17) 0.0307(16) -0.0038(13) 0.0048(13) -0.0140(14)
C36 0.055(2) 0.0401(18) 0.0259(15) 0.0016(13) 0.0045(14) -0.0144(15)
C41 0.063(2) 0.0250(15) 0.0234(14) 0.0052(12) 0.0037(14) -0.0019(14)
N42 0.0472(15) 0.0203(12) 0.0227(12) 0.0032(9) 0.0068(11) -0.0020(10)
C43 0.0476(18) 0.0211(14) 0.0323(15) 0.0017(12) 0.0149(13) -0.0026(13)
O43 0.0590(15) 0.0321(12) 0.0539(15) 0.0159(11) 0.0269(12) -0.0015(11)
C44 0.0382(16) 0.0210(13) 0.0319(15) -0.0039(11) 0.0124(12) -0.0049(12)
N45 0.0323(12) 0.0187(11) 0.0218(11) -0.0021(9) 0.0071(9) -0.0008(9)
C46 0.0323(14) 0.0208(13) 0.0233(13) -0.0017(10) 0.0044(11) -0.0005(11)
C47 0.0328(15) 0.0309(16) 0.0340(16) 0.0009(12) 0.0004(12) -0.0006(12)
C48 0.0292(16) 0.0383(18) 0.051(2) -0.0025(15) 0.0027(14) -0.0041(13)
C49 0.0377(17) 0.0293(16) 0.051(2) -0.0013(14) 0.0137(15) -0.0098(13)
C50 0.0327(14) 0.0208(13) 0.0187(12) -0.0013(10) 0.0051(11) 0.0001(11)
O50 0.0377(11) 0.0301(11) 0.0263(10) 0.0090(8) 0.0036(8) 0.0002(9)
N51 0.0278(12) 0.0185(11) 0.0202(11) -0.0001(8) 0.0048(9) -0.0004(9)
C52 0.0313(14) 0.0192(13) 0.0235(13) 0.0015(10) 0.0060(11) -0.0028(11)
C53 0.0300(14) 0.0214(13) 0.0210(13) 0.0043(10) 0.0040(11) 0.0006(11)
C54 0.0301(14) 0.0298(15) 0.0273(14) -0.0021(11) 0.0066(11) -0.0053(12)
C55 0.0401(17) 0.0288(15) 0.0278(15) -0.0043(12) 0.0089(12) -0.0036(12)
C56 0.0354(16) 0.0296(15) 0.0337(15) 0.0019(12) 0.0127(13) 0.0025(12)
C57 0.0298(15) 0.0379(17) 0.0469(19) -0.0052(14) 0.0103(14) -0.0081(13)
C58 0.0344(16) 0.0289(15) 0.0352(16) -0.0055(12) 0.0073(12) -0.0049(12)
O59 0.0400(13) 0.0370(12) 0.0519(14) -0.0037(11) 0.0216(11) 0.0007(10)
C60 0.0387(18) 0.0416(18) 0.0410(18) -0.0076(14) 0.0099(14) 0.0077(14)
C61 0.045(2) 0.050(2) 0.049(2) -0.0046(16) 0.0174(16) 0.0094(16)
C62 0.041(2) 0.051(2) 0.069(3) -0.0111(19) 0.0106(18) 0.0064(16)
C63 0.051(2) 0.057(2) 0.063(3) -0.008(2) 0.0058(19) 0.0042(19)
C64 0.066(3) 0.076(3) 0.060(3) -0.005(2) 0.003(2) 0.008(2)
C65 0.050(2) 0.074(3) 0.066(3) -0.006(2) 0.005(2) -0.007(2)
C66 0.068(3) 0.094(4) 0.115(5) -0.041(3) 0.046(3) -0.026(3)
C67 0.172(6) 0.106(5) 0.135(5) -0.037(4) 0.106(5) -0.059(4)
C68 0.248(9) 0.185(8) 0.208(8) -0.030(7) 0.092(7) -0.061(7)
C69 0.078(3) 0.083(3) 0.088(3) -0.034(3) 0.041(3) -0.018(3)
O70 0.0550(15) 0.0518(16) 0.0570(16) -0.0037(13) 0.0148(13) -0.0009(13)
C71 0.055(2) 0.0313(17) 0.0360(17) 0.0065(13) 0.0087(15) -0.0048(15)
C72 0.059(2) 0.047(2) 0.0353(18) -0.0031(15) -0.0069(16) -0.0033(17)
C73 0.067(2) 0.0329(17) 0.0303(16) -0.0049(13) -0.0047(16) 0.0003(16)
C74 0.060(2) 0.0214(14) 0.0244(14) 0.0065(11) 0.0014(13) -0.0035(14)
C75 0.059(2) 0.0275(16) 0.0267(15) 0.0031(12) -0.0009(14) -0.0075(14)
C76 0.061(2) 0.0265(16) 0.0287(15) 0.0000(12) 0.0064(14) -0.0085(15)
N80 0.0366(13) 0.0288(13) 0.0227(12) 0.0062(10) 0.0040(10) 0.0040(10)
C81 0.0365(16) 0.0356(17) 0.0301(15) 0.0023(13) 0.0011(12) 0.0063(13)
C82 0.0366(19) 0.058(2) 0.082(3) 0.025(2) 0.0049(19) 0.0062(17)
C83 0.067(2) 0.0219(15) 0.0359(17) 0.0016(13) 0.0105(16) -0.0021(15)
C84 0.164(5) 0.0254(18) 0.0318(19) -0.0065(15) 0.019(2) -0.003(2)
C85 0.0377(16) 0.0351(16) 0.0263(14) 0.0048(12) 0.0084(12) 0.0003(13)
C86 0.044(2) 0.056(2) 0.064(2) 0.028(2) 0.0193(18) 0.0098(17)

loop_
_atom_type_symbol
_atom_type_description
_atom_type_scat_dispersion_real
_atom_type_scat_dispersion_imag
_atom_type_scat_source
C C 0.0033 0.0016 'International Tables Vol C Tables 4.2.6.8 and 6.1.1.4'
H H 0.0000 0.0000 'International Tables Vol C Tables 4.2.6.8 and 6.1.1.4'
N N 0.0061 0.0033 'International Tables Vol C Tables 4.2.6.8 and 6.1.1.4'
O O 0.0106 0.0060 'International Tables Vol C Tables 4.2.6.8 and 6.1.1.4'
Co Co 0.3494 0.9721 'International Tables Vol C Tables 4.2.6.8 and 6.1.1.4'

loop_
_geom_angle_atom_site_label_1
_geom_angle_atom_site_label_2
_geom_angle_atom_site_label_3
_geom_angle
N45 Co1 N5 174.23(10)
N45 Co1 N42 82.04(10)
N5 Co1 N42 102.05(10)
N45 Co1 N51 81.74(10)
N5 Co1 N51 94.46(9)
N42 Co1 N51 163.15(10)
N45 Co1 N2 94.03(10)
N5 Co1 N2 81.86(10)
N42 Co1 N2 91.67(10)
N51 Co1 N2 94.01(9)
N45 Co1 N11 102.53(10)
N5 Co1 N11 81.83(10)
N42 Co1 N11 87.69(10)
N51 Co1 N11 91.38(9)
N2 Co1 N11 163.17(10)
N2 C1 C34 118.0(2)
N2 C1 H1A 107.8
C34 C1 H1A 107.8
N2 C1 H1B 107.8
C34 C1 H1B 107.8
H1A C1 H1B 107.2
C3 N2 C1 115.7(2)
C3 N2 Co1 115.32(18)
C1 N2 Co1 126.19(19)
O3 C3 N2 128.5(3)
O3 C3 C4 120.2(3)
N2 C3 C4 111.2(2)
N5 C4 C9 120.2(3)
N5 C4 C3 112.9(3)
C9 C4 C3 126.8(3)
C4 N5 C6 122.7(3)
C4 N5 Co1 118.32(19)
C6 N5 Co1 118.8(2)
N5 C6 C7 119.8(3)
N5 C6 C10 112.1(2)
C7 C6 C10 128.0(3)
C6 C7 C8 118.4(3)
C6 C7 H7A 120.8
C8 C7 H7A 120.8
C7 C8 C9 120.8(3)
C7 C8 H8A 119.6
C9 C8 H8A 119.6
C4 C9 C8 118.0(3)
C4 C9 H9A 121.0
C8 C9 H9A 121.0
O10 C10 N11 128.4(3)
O10 C10 C6 119.8(3)
N11 C10 C6 111.7(2)
C10 N11 C12 116.3(2)
C10 N11 Co1 115.21(19)
C12 N11 Co1 126.12(19)
N11 C12 C13 115.3(2)
N11 C12 H12A 108.4
C13 C12 H12A 108.4
N11 C12 H12B 108.4
C13 C12 H12B 108.4
H12A C12 H12B 107.5
C14 C13 C18 117.8(3)
C14 C13 C12 119.6(3)
C18 C13 C12 122.4(3)
C13 C14 C15 121.5(3)
C13 C14 H14A 119.3
C15 C14 H14A 119.3
C16 C15 C14 119.4(3)
C16 C15 H15A 120.3
C14 C15 H15A 120.3
O19 C16 C15 124.6(3)
O19 C16 C17 115.5(3)
C15 C16 C17 119.9(3)
C18 C17 C16 119.9(3)
C18 C17 H17A 120.1
C16 C17 H17A 120.1
C17 C18 C13 121.6(3)
C17 C18 H18A 119.2
C13 C18 H18A 119.2
C16 O19 C20 117.4(3)
O19 C20 C21 106.8(3)
O19 C20 H20A 110.4
C21 C20 H20A 110.4
O19 C20 H20B 110.4
C21 C20 H20B 110.4
H20A C20 H20B 108.6
C20 C21 C22 111.1(4)
C20 C21 H21A 109.4
C22 C21 H21A 109.4
C20 C21 H21B 109.4
C22 C21 H21B 109.4
H21A C21 H21B 108.0
C23 C22 C21 114.6(4)
C23 C22 H22A 108.6
C21 C22 H22A 108.6
C23 C22 H22B 108.6
C21 C22 H22B 108.6
H22A C22 H22B 107.6
C22 C23 C24 112.4(5)
C22 C23 H23A 109.1
C24 C23 H23A 109.1
C22 C23 H23B 109.1
C24 C23 H23B 109.1
H23A C23 H23B 107.9
C23 C24 C25 114.7(5)
C23 C24 H24A 108.6
C25 C24 H24A 108.6
C23 C24 H24B 108.6
C25 C24 H24B 108.6
H24A C24 H24B 107.6
C26 C25 C24 115.9(5)
C26 C25 H25A 108.3
C24 C25 H25A 108.3
C26 C25 H25B 108.3
C24 C25 H25B 108.3
H25A C25 H25B 107.4
C25 C26 C27 114.0(5)
C25 C26 H26A 108.8
C27 C26 H26A 108.8
C25 C26 H26B 108.8
C27 C26 H26B 108.8
H26A C26 H26B 107.7
C28 C27 C26 115.3(5)
C28 C27 H27A 108.4
C26 C27 H27A 108.4
C28 C27 H27B 108.4
C26 C27 H27B 108.4
H27A C27 H27B 107.5
C27 C28 C29 110.4(5)
C27 C28 H28A 109.6
C29 C28 H28A 109.6
C27 C28 H28B 109.6
C29 C28 H28B 109.6
H28A C28 H28B 108.1
O30 C29 C28 108.1(4)
O30 C29 H29A 110.1
C28 C29 H29A 110.1
O30 C29 H29B 110.1
C28 C29 H29B 110.1
H29A C29 H29B 108.4
C31 O30 C29 119.2(3)
O30 C31 C36 125.9(3)
O30 C31 C32 115.0(3)
C36 C31 C32 119.1(3)
C33 C32 C31 120.8(3)
C33 C32 H32A 119.6
C31 C32 H32A 119.6
C32 C33 C34 121.3(3)
C32 C33 H33A 119.4
C34 C33 H33A 119.4
C35 C34 C33 117.1(3)
C35 C34 C1 124.3(3)
C33 C34 C1 118.4(3)
C34 C35 C36 122.4(3)
C34 C35 H35A 118.8
C36 C35 H35A 118.8
C31 C36 C35 119.4(3)
C31 C36 H36A 120.3
C35 C36 H36A 120.3
N42 C41 C74 115.3(3)
N42 C41 H41A 108.4
C74 C41 H41A 108.4
N42 C41 H41B 108.4
C74 C41 H41B 108.4
H41A C41 H41B 107.5
C43 N42 C41 117.8(3)
C43 N42 Co1 115.8(2)
C41 N42 Co1 124.9(2)
O43 C43 N42 128.7(3)
O43 C43 C44 120.0(3)
N42 C43 C44 111.2(2)
N45 C44 C49 120.0(3)
N45 C44 C43 112.2(3)
C49 C44 C43 127.8(3)
C44 N45 C46 122.8(3)
C44 N45 Co1 118.6(2)
C46 N45 Co1 118.51(19)
N45 C46 C47 120.1(3)
N45 C46 C50 112.7(2)
C47 C46 C50 127.2(3)
C46 C47 C48 118.1(3)
C46 C47 H47A 120.9
C48 C47 H47A 120.9
C49 C48 C47 120.7(3)
C49 C48 H48A 119.7
C47 C48 H48A 119.7
C44 C49 C48 118.3(3)
C44 C49 H49A 120.9
C48 C49 H49A 120.9
O50 C50 N51 128.4(3)
O50 C50 C46 120.4(2)
N51 C50 C46 111.2(2)
C50 N51 C52 117.2(2)
C50 N51 Co1 115.62(18)
C52 N51 Co1 126.25(17)
N51 C52 C53 114.9(2)
N51 C52 H52A 108.5
C53 C52 H52A 108.5
N51 C52 H52B 108.5
C53 C52 H52B 108.5
H52A C52 H52B 107.5
C58 C53 C54 117.9(3)
C58 C53 C52 120.7(2)
C54 C53 C52 121.4(2)
C53 C54 C55 122.0(3)
C53 C54 H54A 119.0
C55 C54 H54A 119.0
C56 C55 C54 119.2(3)
C56 C55 H55A 120.4
C54 C55 H55A 120.4
C55 C56 O59 124.1(3)
C55 C56 C57 119.8(3)
O59 C56 C57 116.1(3)
C58 C57 C56 120.0(3)
C58 C57 H57A 120.0
C56 C57 H57A 120.0
C53 C58 C57 121.1(3)
C53 C58 H58A 119.5
C57 C58 H58A 119.5
C56 O59 C60 117.0(3)
O59 C60 C61 107.6(3)
O59 C60 H60A 110.2
C61 C60 H60A 110.2
O59 C60 H60B 110.2
C61 C60 H60B 110.2
H60A C60 H60B 108.5
C60 C61 C62 115.1(3)
C60 C61 H61A 108.5
C62 C61 H61A 108.5
C60 C61 H61B 108.5
C62 C61 H61B 108.5
H61A C61 H61B 107.5
C63 C62 C61 117.1(4)
C63 C62 H62A 108.0
C61 C62 H62A 108.0
C63 C62 H62B 108.0
C61 C62 H62B 108.0
H62A C62 H62B 107.3
C62 C63 C64 113.8(4)
C62 C63 H63A 108.8
C64 C63 H63A 108.8
C62 C63 H63B 108.8
C64 C63 H63B 108.8
H63A C63 H63B 107.7
C63 C64 C65 114.9(4)
C63 C64 H64A 108.5
C65 C64 H64A 108.5
C63 C64 H64B 108.5
C65 C64 H64B 108.5
H64A C64 H64B 107.5
C66 C65 C64 114.7(4)
C66 C65 H65A 108.6
C64 C65 H65A 108.6
C66 C65 H65B 108.6
C64 C65 H65B 108.6
H65A C65 H65B 107.6
C65 C66 C67 111.3(5)
C65 C66 H66A 109.4
C67 C66 H66A 109.4
C65 C66 H66B 109.4
C67 C66 H66B 109.4
H66A C66 H66B 108.0
C66 C67 C68 94.1(5)
C66 C67 H67A 112.9
C68 C67 H67A 112.9
C66 C67 H67B 112.9
C68 C67 H67B 112.9
H67A C67 H67B 110.3
C69 C68 C67 111.9(6)
C69 C68 H68A 109.2
C67 C68 H68A 109.2
C69 C68 H68B 109.2
C67 C68 H68B 109.2
H68A C68 H68B 107.9
O70 C69 C68 118.7(6)
O70 C69 H69A 107.6
C68 C69 H69A 107.6
O70 C69 H69B 107.6
C68 C69 H69B 107.6
H69A C69 H69B 107.1
C71 O70 C69 119.0(3)
O70 C71 C76 125.1(3)
O70 C71 C72 115.8(3)
C76 C71 C72 119.1(3)
C73 C72 C71 120.1(3)
C73 C72 H72A 120.0
C71 C72 H72A 120.0
C72 C73 C74 121.9(3)
C72 C73 H73A 119.1
C74 C73 H73A 119.1
C73 C74 C75 117.3(3)
C73 C74 C41 119.5(3)
C75 C74 C41 123.2(3)
C76 C75 C74 121.9(3)
C76 C75 H75A 119.0
C74 C75 H75A 119.0
C75 C76 C71 119.8(3)
C75 C76 H76A 120.1
C71 C76 H76A 120.1
C85 N80 C81 108.5(2)
C85 N80 C83 113.3(2)
C81 N80 C83 113.4(2)
C85 N80 H80N 110(2)
C81 N80 H80N 107(2)
C83 N80 H80N 104(2)
C82 C81 N80 113.2(3)
C82 C81 H81A 108.9
N80 C81 H81A 108.9
C82 C81 H81B 108.9
N80 C81 H81B 108.9
H81A C81 H81B 107.7
C81 C82 H82A 109.5
C81 C82 H82B 109.5
H82A C82 H82B 109.5
C81 C82 H82C 109.5
H82A C82 H82C 109.5
H82B C82 H82C 109.5
C84 C83 N80 112.8(3)
C84 C83 H83A 109.0
N80 C83 H83A 109.0
C84 C83 H83B 109.0
N80 C83 H83B 109.0
H83A C83 H83B 107.8
C83 C84 H84A 109.5
C83 C84 H84B 109.5
H84A C84 H84B 109.5
C83 C84 H84C 109.5
H84A C84 H84C 109.5
H84B C84 H84C 109.5
N80 C85 C86 114.3(3)
N80 C85 H85A 108.7
C86 C85 H85A 108.7
N80 C85 H85B 108.7
C86 C85 H85B 108.7
H85A C85 H85B 107.6
C85 C86 H86A 109.5
C85 C86 H86B 109.5
H86A C86 H86B 109.5
C85 C86 H86C 109.5
H86A C86 H86C 109.5
H86B C86 H86C 109.5

loop_
_geom_bond_atom_site_label_1
_geom_bond_atom_site_label_2
_geom_bond_distance
Co1 N45 1.850(2)
Co1 N5 1.854(2)
Co1 N42 1.952(2)
Co1 N51 1.967(2)
Co1 N2 1.970(2)
Co1 N11 1.972(2)
C1 N2 1.469(4)
C1 C34 1.512(4)
C1 H1A 0.9900
C1 H1B 0.9900
N2 C3 1.342(4)
C3 O3 1.245(4)
C3 C4 1.501(4)
C4 N5 1.339(4)
C4 C9 1.377(4)
N5 C6 1.340(4)
C6 C7 1.384(4)
C6 C10 1.505(4)
C7 C8 1.384(5)
C7 H7A 0.9500
C8 C9 1.397(5)
C8 H8A 0.9500
C9 H9A 0.9500
C10 O10 1.251(3)
C10 N11 1.335(4)
N11 C12 1.464(4)
C12 C13 1.501(4)
C12 H12A 0.9900
C12 H12B 0.9900
C13 C14 1.388(4)
C13 C18 1.396(4)
C14 C15 1.396(5)
C14 H14A 0.9500
C15 C16 1.390(4)
C15 H15A 0.9500
C16 O19 1.377(4)
C16 C17 1.390(4)
C17 C18 1.379(4)
C17 H17A 0.9500
C18 H18A 0.9500
O19 C20 1.418(4)
C20 C21 1.504(6)
C20 H20A 0.9900
C20 H20B 0.9900
C21 C22 1.536(7)
C21 H21A 0.9900
C21 H21B 0.9900
C22 C23 1.490(6)
C22 H22A 0.9900
C22 H22B 0.9900
C23 C24 1.503(8)
C23 H23A 0.9900
C23 H23B 0.9900
C24 C25 1.510(8)
C24 H24A 0.9900
C24 H24B 0.9900
C25 C26 1.467(8)
C25 H25A 0.9900
C25 H25B 0.9900
C26 C27 1.539(8)
C26 H26A 0.9900
C26 H26B 0.9900
C27 C28 1.516(8)
C27 H27A 0.9900
C27 H27B 0.9900
C28 C29 1.567(8)
C28 H28A 0.9900
C28 H28B 0.9900
C29 O30 1.433(5)
C29 H29A 0.9900
C29 H29B 0.9900
O30 C31 1.379(4)
C31 C36 1.382(5)
C31 C32 1.387(5)
C32 C33 1.377(5)
C32 H32A 0.9500
C33 C34 1.393(4)
C33 H33A 0.9500
C34 C35 1.383(4)
C35 C36 1.391(5)
C35 H35A 0.9500
C36 H36A 0.9500
C41 N42 1.460(4)
C41 C74 1.509(5)
C41 H41A 0.9900
C41 H41B 0.9900
N42 C43 1.334(4)
C43 O43 1.249(4)
C43 C44 1.508(4)
C44 N45 1.335(4)
C44 C49 1.383(5)
N45 C46 1.337(4)
C46 C47 1.378(4)
C46 C50 1.503(4)
C47 C48 1.393(5)
C47 H47A 0.9500
C48 C49 1.386(5)
C48 H48A 0.9500
C49 H49A 0.9500
C50 O50 1.253(3)
C50 N51 1.333(4)
N51 C52 1.454(3)
C52 C53 1.515(4)
C52 H52A 0.9900
C52 H52B 0.9900
C53 C58 1.386(4)
C53 C54 1.387(4)
C54 C55 1.394(4)
C54 H54A 0.9500
C55 C56 1.376(4)
C55 H55A 0.9500
C56 O59 1.382(4)
C56 C57 1.398(4)
C57 C58 1.387(4)
C57 H57A 0.9500
C58 H58A 0.9500
O59 C60 1.432(4)
C60 C61 1.509(5)
C60 H60A 0.9900
C60 H60B 0.9900
C61 C62 1.518(5)
C61 H61A 0.9900
C61 H61B 0.9900
C62 C63 1.509(6)
C62 H62A 0.9900
C62 H62B 0.9900
C63 C64 1.515(6)
C63 H63A 0.9900
C63 H63B 0.9900
C64 C65 1.535(7)
C64 H64A 0.9900
C64 H64B 0.9900
C65 C66 1.508(7)
C65 H65A 0.9900
C65 H65B 0.9900
C66 C67 1.537(5)
C66 H66A 0.9900
C66 H66B 0.9900
C67 C68 1.541(5)
C67 H67A 0.9900
C67 H67B 0.9900
C68 C69 1.488(5)
C68 H68A 0.9900
C68 H68B 0.9900
C69 O70 1.420(4)
C69 H69A 0.9900
C69 H69B 0.9900
O70 C71 1.374(4)
C71 C76 1.385(5)
C71 C72 1.399(5)
C72 C73 1.373(5)
C72 H72A 0.9500
C73 C74 1.389(5)
C73 H73A 0.9500
C74 C75 1.392(4)
C75 C76 1.382(5)
C75 H75A 0.9500
C76 H76A 0.9500
N80 C85 1.501(4)
N80 C81 1.509(4)
N80 C83 1.512(4)
N80 H80N 0.978(5)
C81 C82 1.499(5)
C81 H81A 0.9900
C81 H81B 0.9900
C82 H82A 0.9800
C82 H82B 0.9800
C82 H82C 0.9800
C83 C84 1.510(5)
C83 H83A 0.9900
C83 H83B 0.9900
C84 H84A 0.9800
C84 H84B 0.9800
C84 H84C 0.9800
C85 C86 1.512(5)
C85 H85A 0.9900
C85 H85B 0.9900
C86 H86A 0.9800
C86 H86B 0.9800
C86 H86C 0.9800

loop_
_geom_hbond_atom_site_label_D
_geom_hbond_atom_site_label_H
_geom_hbond_atom_site_label_A
_geom_hbond_distance_DH
_geom_hbond_distance_HA
_geom_hbond_distance_DA
_geom_hbond_angle_DHA
N80 H80N O50 0.978(5) 1.879(18) 2.760(3) 148(3)

loop_
_geom_torsion_atom_site_label_1
_geom_torsion_atom_site_label_2
_geom_torsion_atom_site_label_3
_geom_torsion_atom_site_label_4
_geom_torsion
C34 C1 N2 C3 117.8(3)
C34 C1 N2 Co1 -82.0(3)
N45 Co1 N2 C3 -171.3(2)
N5 Co1 N2 C3 4.6(2)
N42 Co1 N2 C3 106.6(2)
N51 Co1 N2 C3 -89.3(2)
N11 Co1 N2 C3 19.0(4)
N45 Co1 N2 C1 28.4(2)
N5 Co1 N2 C1 -155.6(2)
N42 Co1 N2 C1 -53.7(2)
N51 Co1 N2 C1 110.4(2)
N11 Co1 N2 C1 -141.2(3)
C1 N2 C3 O3 -17.6(4)
Co1 N2 C3 O3 180.0(2)
C1 N2 C3 C4 160.1(2)
Co1 N2 C3 C4 -2.3(3)
O3 C3 C4 N5 175.4(2)
N2 C3 C4 N5 -2.6(3)
O3 C3 C4 C9 -1.2(5)
N2 C3 C4 C9 -179.2(3)
C9 C4 N5 C6 -1.0(4)
C3 C4 N5 C6 -177.9(2)
C9 C4 N5 Co1 -176.4(2)
C3 C4 N5 Co1 6.7(3)
N42 Co1 N5 C4 -96.3(2)
N51 Co1 N5 C4 87.1(2)
N2 Co1 N5 C4 -6.3(2)
N11 Co1 N5 C4 177.8(2)
N42 Co1 N5 C6 88.1(2)
N51 Co1 N5 C6 -88.5(2)
N2 Co1 N5 C6 178.1(2)
N11 Co1 N5 C6 2.3(2)
C4 N5 C6 C7 1.4(4)
Co1 N5 C6 C7 176.8(2)
C4 N5 C6 C10 179.6(2)
Co1 N5 C6 C10 -5.0(3)
N5 C6 C7 C8 -1.1(4)
C10 C6 C7 C8 -179.0(3)
C6 C7 C8 C9 0.4(5)
N5 C4 C9 C8 0.3(5)
C3 C4 C9 C8 176.7(3)
C7 C8 C9 C4 0.0(5)
N5 C6 C10 O10 -172.3(2)
C7 C6 C10 O10 5.8(4)
N5 C6 C10 N11 5.8(3)
C7 C6 C10 N11 -176.2(3)
O10 C10 N11 C12 10.1(4)
C6 C10 N11 C12 -167.8(2)
O10 C10 N11 Co1 173.7(2)
C6 C10 N11 Co1 -4.2(3)
N45 Co1 N11 C10 177.54(19)
N5 Co1 N11 C10 1.39(19)
N42 Co1 N11 C10 -101.1(2)
N51 Co1 N11 C10 95.7(2)
N2 Co1 N11 C10 -13.0(4)
N45 Co1 N11 C12 -20.8(2)
N5 Co1 N11 C12 163.1(2)
N42 Co1 N11 C12 60.6(2)
N51 Co1 N11 C12 -102.6(2)
N2 Co1 N11 C12 148.7(3)
C10 N11 C12 C13 -132.0(3)
Co1 N11 C12 C13 66.5(3)
N11 C12 C13 C14 -149.0(3)
N11 C12 C13 C18 34.3(4)
C18 C13 C14 C15 0.3(4)
C12 C13 C14 C15 -176.6(3)
C13 C14 C15 C16 -1.2(5)
C14 C15 C16 O19 -179.5(3)
C14 C15 C16 C17 0.3(5)
O19 C16 C17 C18 -178.6(3)
C15 C16 C17 C18 1.6(5)
C16 C17 C18 C13 -2.6(4)
C14 C13 C18 C17 1.6(4)
C12 C13 C18 C17 178.4(3)
C15 C16 O19 C20 -9.5(5)
C17 C16 O19 C20 170.7(3)
C16 O19 C20 C21 179.6(3)
O19 C20 C21 C22 -62.5(5)
C20 C21 C22 C23 -71.2(5)
C21 C22 C23 C24 174.1(4)
C22 C23 C24 C25 -73.2(6)
C23 C24 C25 C26 179.4(5)
C24 C25 C26 C27 176.4(5)
C25 C26 C27 C28 -174.0(5)
C26 C27 C28 C29 179.8(5)
C27 C28 C29 O30 -71.7(6)
C28 C29 O30 C31 124.2(4)
C29 O30 C31 C36 16.2(6)
C29 O30 C31 C32 -164.9(3)
O30 C31 C32 C33 179.7(3)
C36 C31 C32 C33 -1.3(5)
C31 C32 C33 C34 -0.2(5)
C32 C33 C34 C35 1.9(5)
C32 C33 C34 C1 178.1(3)
N2 C1 C34 C35 -38.0(4)
N2 C1 C34 C33 146.2(3)
C33 C34 C35 C36 -2.2(5)
C1 C34 C35 C36 -178.1(3)
O30 C31 C36 C35 179.9(3)
C32 C31 C36 C35 1.1(5)
C34 C35 C36 C31 0.8(5)
C74 C41 N42 C43 -123.7(3)
C74 C41 N42 Co1 71.1(3)
N45 Co1 N42 C43 -1.5(2)
N5 Co1 N42 C43 174.3(2)
N51 Co1 N42 C43 -17.4(5)
N2 Co1 N42 C43 92.3(2)
N11 Co1 N42 C43 -104.5(2)
N45 Co1 N42 C41 164.0(2)
N5 Co1 N42 C41 -20.2(3)
N51 Co1 N42 C41 148.1(3)
N2 Co1 N42 C41 -102.2(2)
N11 Co1 N42 C41 61.0(2)
C41 N42 C43 O43 11.2(5)
Co1 N42 C43 O43 177.8(3)
C41 N42 C43 C44 -167.0(2)
Co1 N42 C43 C44 -0.4(3)
O43 C43 C44 N45 -175.3(3)
N42 C43 C44 N45 3.0(3)
O43 C43 C44 C49 2.6(5)
N42 C43 C44 C49 -179.0(3)
C49 C44 N45 C46 1.7(4)
C43 C44 N45 C46 179.9(2)
C49 C44 N45 Co1 177.3(2)
C43 C44 N45 Co1 -4.6(3)
N42 Co1 N45 C44 3.5(2)
N51 Co1 N45 C44 178.9(2)
N2 Co1 N45 C44 -87.6(2)
N11 Co1 N45 C44 89.3(2)
N42 Co1 N45 C46 179.3(2)
N51 Co1 N45 C46 -5.3(2)
N2 Co1 N45 C46 88.1(2)
N11 Co1 N45 C46 -94.9(2)
C44 N45 C46 C47 -1.5(4)
Co1 N45 C46 C47 -177.1(2)
C44 N45 C46 C50 -179.1(2)
Co1 N45 C46 C50 5.3(3)
N45 C46 C47 C48 0.5(4)
C50 C46 C47 C48 177.7(3)
C46 C47 C48 C49 0.2(5)
N45 C44 C49 C48 -0.9(5)
C43 C44 C49 C48 -178.8(3)
C47 C48 C49 C44 0.0(5)
N45 C46 C50 O50 175.3(2)
C47 C46 C50 O50 -2.1(4)
N45 C46 C50 N51 -1.6(3)
C47 C46 C50 N51 -178.9(3)
O50 C50 N51 C52 -9.3(4)
C46 C50 N51 C52 167.2(2)
O50 C50 N51 Co1 -179.1(2)
C46 C50 N51 Co1 -2.5(3)
N45 Co1 N51 C50 4.25(19)
N5 Co1 N51 C50 -171.37(19)
N42 Co1 N51 C50 20.2(4)
N2 Co1 N51 C50 -89.2(2)
N11 Co1 N51 C50 106.7(2)
N45 Co1 N51 C52 -164.4(2)
N5 Co1 N51 C52 19.9(2)
N42 Co1 N51 C52 -148.5(3)
N2 Co1 N51 C52 102.1(2)
N11 Co1 N51 C52 -62.0(2)
C50 N51 C52 C53 105.1(3)
Co1 N51 C52 C53 -86.3(3)
N51 C52 C53 C58 160.4(3)
N51 C52 C53 C54 -19.8(4)
C58 C53 C54 C55 -1.3(4)
C52 C53 C54 C55 178.9(3)
C53 C54 C55 C56 2.7(5)
C54 C55 C56 O59 177.4(3)
C54 C55 C56 C57 -1.9(5)
C55 C56 C57 C58 -0.3(5)
O59 C56 C57 C58 -179.6(3)
C54 C53 C58 C57 -1.0(4)
C52 C53 C58 C57 178.9(3)
C56 C57 C58 C53 1.7(5)
C55 C56 O59 C60 17.3(4)
C57 C56 O59 C60 -163.4(3)
C56 O59 C60 C61 172.9(3)
O59 C60 C61 C62 -56.0(4)
C60 C61 C62 C63 -59.1(5)
C61 C62 C63 C64 93.2(4)
C62 C63 C64 C65 176.3(4)
C63 C64 C65 C66 64.5(6)
C64 C65 C66 C67 170.7(5)
C65 C66 C67 C68 -164.1(7)
C66 C67 C68 C69 166.7(9)
C67 C68 C69 O70 -43.8(12)
C68 C69 O70 C71 -84.0(7)
C69 O70 C71 C76 -14.9(5)
C69 O70 C71 C72 164.4(4)
O70 C71 C72 C73 -179.2(3)
C76 C71 C72 C73 0.2(5)
C71 C72 C73 C74 0.3(6)
C72 C73 C74 C75 -0.8(5)
C72 C73 C74 C41 -179.3(3)
N42 C41 C74 C73 -144.5(3)
N42 C41 C74 C75 37.1(4)
C73 C74 C75 C76 0.7(5)
C41 C74 C75 C76 179.2(3)
C74 C75 C76 C71 -0.3(5)
O70 C71 C76 C75 179.1(3)
C72 C71 C76 C75 -0.2(5)
C85 N80 C81 C82 175.4(3)
C83 N80 C81 C82 -57.8(4)
C85 N80 C83 C84 59.0(4)
C81 N80 C83 C84 -65.2(4)
C81 N80 C85 C86 -178.4(3)
C83 N80 C85 C86 54.8(4)
